data_7103683
loop_
_publ_author_name
'Conerney, Brian'
'Jensen, Paul'
'Kruger, Paul E.'
'MacGloinn, Conch\'uir'

_publ_section_title
;
 The 'Trinity' helix: synthesis and structural characterisation of a
 C3-symmetric tris-bidentate ligand and its coordination to Ag(I)
;
_journal_coden_ASTM CHCOFS
_journal_issue 11
_journal_name_full
;
 Chemical Communications (Cambridge, United Kingdom)
;
_journal_page_first 1274
_journal_page_last 1275
_journal_paper_doi 10.1039/b302652c
_journal_year 2003
_chemical_formula_moiety N-TAPY
_chemical_formula_sum 'C39.5 H31 N7'
_chemical_formula_weight 603.71
_space_group_IT_number 2
_symmetry_cell_setting triclinic
_symmetry_space_group_name_Hall '-P 1'
_symmetry_space_group_name_H-M 'P -1'
_atom_sites_solution_hydrogens geom
_atom_sites_solution_primary direct
_atom_sites_solution_secondary difmap
_audit_creation_method SHELXL-97
_cell_angle_alpha 70.954(2)
_cell_angle_beta 75.751(2)
_cell_angle_gamma 74.992(2)
_cell_formula_units_Z 2
_cell_length_a 10.1332(8)
_cell_length_b 11.0554(8)
_cell_length_c 16.6857(13)
_cell_measurement_temperature 153(2)
_cell_volume 1679.7(2)
_computing_cell_refinement 'Bruker SMART'
_computing_data_collection 'Bruker SMART'
_computing_data_reduction 'Bruker SAINT'
_computing_molecular_graphics 'Bruker SHELXTL'
_computing_publication_material 'Bruker SHELXTL'
_computing_structure_refinement 'SHELXL-97 (Sheldrick, 1997)'
_computing_structure_solution 'SHELXS-97 (Sheldrick, 1990)'
_diffrn_ambient_temperature 153(2)
_diffrn_measured_fraction_theta_full 1.000
_diffrn_measured_fraction_theta_max 1.000
_diffrn_measurement_device_type 'Bruker SMART APEX CCD'
_diffrn_measurement_method 'Omega scans'
_diffrn_radiation_monochromator graphite
_diffrn_radiation_source 'fine-focus sealed tube'
_diffrn_radiation_type MoK\a
_diffrn_radiation_wavelength 0.71073
_diffrn_reflns_av_R_equivalents 0.0796
_diffrn_reflns_av_sigmaI/netI 0.0881
_diffrn_reflns_limit_h_max 9
_diffrn_reflns_limit_h_min -9
_diffrn_reflns_limit_k_max 10
_diffrn_reflns_limit_k_min -10
_diffrn_reflns_limit_l_max 16
_diffrn_reflns_limit_l_min -16
_diffrn_reflns_number 8330
_diffrn_reflns_theta_full 20.01
_diffrn_reflns_theta_max 20.01
_diffrn_reflns_theta_min 1.31
_exptl_absorpt_coefficient_mu 0.073
_exptl_absorpt_correction_T_max 1.000
_exptl_absorpt_correction_T_min 0.641
_exptl_absorpt_correction_type empirical
_exptl_absorpt_process_details SADABS
_exptl_crystal_colour orange
_exptl_crystal_density_diffrn 1.194
_exptl_crystal_density_method 'not measured'
_exptl_crystal_description prism
_exptl_crystal_F_000 634
_exptl_crystal_size_max 0.25
_exptl_crystal_size_mid 0.20
_exptl_crystal_size_min 0.08
_refine_diff_density_max 0.901
_refine_diff_density_min -0.290
_refine_diff_density_rms 0.098
_refine_ls_extinction_method none
_refine_ls_goodness_of_fit_ref 1.089
_refine_ls_hydrogen_treatment mixed
_refine_ls_matrix_type full
_refine_ls_number_parameters 405
_refine_ls_number_reflns 3144
_refine_ls_number_restraints 3
_refine_ls_restrained_S_all 1.089
_refine_ls_R_factor_all 0.1400
_refine_ls_R_factor_gt 0.0987
_refine_ls_shift/su_max 0.000
_refine_ls_shift/su_mean 0.000
_refine_ls_structure_factor_coef Fsqd
_refine_ls_weighting_details 'calc w=1/[\s^2^(Fo^2^)+(0.1908P)^2^+0.7169P] where P=(Fo^2^+2Fc^2^)/3'
_refine_ls_weighting_scheme calc
_refine_ls_wR_factor_gt 0.2723
_refine_ls_wR_factor_ref 0.3087
_reflns_number_gt 2049
_reflns_number_total 3144
_reflns_threshold_expression >2sigma(I)
_cod_data_source_file b302652c.txt
_cod_data_source_block cmg31m
_cod_depositor_comments
;
The following automatic conversions were performed:
'_exptl_absorpt_correction_type' value 'Empirical' changed to 'empirical'
according to '/home/saulius/struct/CIF-dictionaries/cif_core.dic'
dictionary named 'cif_core.dic' version 2.4.1 from 2010-06-29.

Automatic conversion script
Id: cif_fix_enum 1527 2010-12-29 10:47:43Z saulius 
;
_cod_original_sg_symbol_H-M P-1
_cod_original_formula_sum 'C39.50 H31 N7'
_cod_database_code 7103683

loop_
_symmetry_equiv_pos_as_xyz
'x, y, z'
'-x, -y, -z'

loop_
_atom_site_label
_atom_site_type_symbol
_atom_site_fract_x
_atom_site_fract_y
_atom_site_fract_z
_atom_site_U_iso_or_equiv
_atom_site_adp_type
_atom_site_occupancy
_atom_site_symmetry_multiplicity
_atom_site_calc_flag
_atom_site_refinement_flags
_atom_site_disorder_assembly
_atom_site_disorder_group
N1 N 0.1563(6) 0.2032(6) 0.7886(4) 0.0456(18) Uani 1 1 d . . .
C1A C 0.1695(8) 0.2481(7) 0.8560(5) 0.038(2) Uani 1 1 d . . .
C2A C 0.2978(8) 0.2341(7) 0.8758(5) 0.042(2) Uani 1 1 d . . .
H2A H 0.3778 0.1921 0.8443 0.051 Uiso 1 1 calc R . .
C3A C 0.3133(8) 0.2795(7) 0.9404(5) 0.041(2) Uani 1 1 d . . .
H3A H 0.4033 0.2718 0.9513 0.049 Uiso 1 1 calc R . .
C4A C 0.1955(8) 0.3370(7) 0.9897(5) 0.0370(19) Uani 1 1 d . . .
C5A C 0.0678(8) 0.3455(7) 0.9714(5) 0.040(2) Uani 1 1 d . . .
H5A H -0.0131 0.3807 1.0059 0.047 Uiso 1 1 calc R . .
C6A C 0.0529(8) 0.3049(7) 0.9049(5) 0.040(2) Uani 1 1 d . . .
H6A H -0.0368 0.3158 0.8925 0.048 Uiso 1 1 calc R . .
N2A N 0.2002(7) 0.3773(6) 1.0604(4) 0.0463(18) Uani 1 1 d . . .
C7A C 0.3043(9) 0.4225(7) 1.0622(5) 0.048(2) Uani 1 1 d . . .
H7A H 0.3771 0.4323 1.0136 0.058 Uiso 1 1 calc R . .
C8A C 0.3132(8) 0.4591(8) 1.1374(5) 0.044(2) Uani 1 1 d . . .
C9A C 0.2195(9) 0.4323(10) 1.2128(6) 0.072(3) Uani 1 1 d . . .
H9A H 0.1457 0.3910 1.2171 0.086 Uiso 1 1 calc R . .
C10A C 0.2337(11) 0.4656(11) 1.2807(6) 0.084(3) Uani 1 1 d . . .
H10A H 0.1678 0.4508 1.3327 0.101 Uiso 1 1 calc R . .
C11A C 0.3438(11) 0.5211(9) 1.2744(6) 0.067(3) Uani 1 1 d . . .
H11A H 0.3575 0.5434 1.3217 0.080 Uiso 1 1 calc R . .
C12A C 0.4318(10) 0.5426(10) 1.1981(6) 0.070(3) Uani 1 1 d . . .
H12A H 0.5084 0.5803 1.1938 0.084 Uiso 1 1 calc R . .
N3A N 0.4200(7) 0.5154(7) 1.1285(4) 0.059(2) Uani 1 1 d . . .
C1B C 0.0357(8) 0.1535(7) 0.7965(5) 0.039(2) Uani 1 1 d . . .
C2B C -0.0035(8) 0.0573(7) 0.8674(5) 0.040(2) Uani 1 1 d . . .
H2B H 0.0498 0.0241 0.9122 0.049 Uiso 1 1 calc R . .
C3B C -0.1198(8) 0.0063(7) 0.8759(5) 0.038(2) Uani 1 1 d . . .
H3B H -0.1477 -0.0582 0.9269 0.046 Uiso 1 1 calc R . .
C4B C -0.1928(8) 0.0497(7) 0.8106(5) 0.042(2) Uani 1 1 d . . .
C5B C -0.1543(9) 0.1481(8) 0.7370(5) 0.052(2) Uani 1 1 d . . .
H5B H -0.2060 0.1783 0.6915 0.062 Uiso 1 1 calc R . .
C6B C -0.0428(9) 0.2011(8) 0.7300(5) 0.051(2) Uani 1 1 d . . .
H6B H -0.0184 0.2695 0.6806 0.061 Uiso 1 1 calc R . .
N2B N -0.3063(7) -0.0044(6) 0.8088(4) 0.0484(18) Uani 1 1 d . . .
C7B C -0.3927(8) -0.0327(7) 0.8774(6) 0.045(2) Uani 1 1 d . . .
H7B H -0.3850 -0.0103 0.9261 0.054 Uiso 1 1 calc R . .
C8B C -0.5061(8) -0.0997(7) 0.8845(5) 0.041(2) Uani 1 1 d . . .
C9B C -0.5155(8) -0.1424(8) 0.8176(6) 0.052(2) Uani 1 1 d . . .
H9B H -0.4521 -0.1257 0.7646 0.062 Uiso 1 1 calc R . .
C10B C -0.6188(10) -0.2098(9) 0.8289(7) 0.067(3) Uani 1 1 d . . .
H10B H -0.6277 -0.2396 0.7835 0.081 Uiso 1 1 calc R . .
C11B C -0.7087(9) -0.2335(8) 0.9062(7) 0.059(3) Uani 1 1 d . . .
H11B H -0.7803 -0.2802 0.9157 0.071 Uiso 1 1 calc R . .
C12B C -0.6921(8) -0.1885(8) 0.9682(6) 0.057(2) Uani 1 1 d . . .
H12B H -0.7543 -0.2054 1.0216 0.068 Uiso 1 1 calc R . .
N3B N -0.5931(7) -0.1205(6) 0.9602(4) 0.0505(18) Uani 1 1 d . . .
C1C C 0.2620(8) 0.2018(7) 0.7161(5) 0.039(2) Uani 1 1 d . . .
C2C C 0.2923(8) 0.0988(8) 0.6793(5) 0.056(2) Uani 1 1 d . . .
H2C H 0.2405 0.0309 0.7033 0.067 Uiso 1 1 calc R . .
C3C C 0.3958(9) 0.0939(8) 0.6089(6) 0.060(3) Uani 1 1 d . . .
H3C H 0.4143 0.0223 0.5855 0.072 Uiso 1 1 calc R . .
C4C C 0.4742(8) 0.1911(7) 0.5710(5) 0.048(2) Uani 1 1 d . . .
C5C C 0.4437(8) 0.2934(7) 0.6078(5) 0.044(2) Uani 1 1 d . . .
H5C H 0.4958 0.3610 0.5837 0.053 Uiso 1 1 calc R . .
C6C C 0.3397(7) 0.2995(7) 0.6787(5) 0.042(2) Uani 1 1 d . . .
H6C H 0.3213 0.3711 0.7021 0.050 Uiso 1 1 calc R . .
N2C N 0.5807(7) 0.1786(7) 0.5003(4) 0.0523(19) Uani 1 1 d . . .
C7C C 0.6021(8) 0.2780(9) 0.4402(5) 0.050(2) Uani 1 1 d . . .
H7C H 0.5421 0.3593 0.4418 0.060 Uiso 1 1 calc R . .
C8C C 0.7184(8) 0.2734(9) 0.3664(5) 0.050(2) Uani 1 1 d . . .
C9C C 0.8123(9) 0.1632(8) 0.3625(6) 0.063(3) Uani 1 1 d . . .
H9C H 0.8047 0.0849 0.4076 0.076 Uiso 1 1 calc R . .
C10C C 0.9195(10) 0.1642(10) 0.2928(6) 0.075(3) Uani 1 1 d . . .
H10C H 0.9888 0.0885 0.2898 0.090 Uiso 1 1 calc R . .
C11C C 0.9219(10) 0.2788(11) 0.2281(6) 0.067(3) Uani 1 1 d . . .
H11C H 0.9920 0.2827 0.1781 0.081 Uiso 1 1 calc R . .
C12C C 0.8241(11) 0.3864(10) 0.2356(6) 0.067(3) Uani 1 1 d . . .
H12C H 0.8288 0.4652 0.1905 0.081 Uiso 1 1 calc R . .
N3C N 0.7207(7) 0.3868(7) 0.3038(5) 0.057(2) Uani 1 1 d . . .
C13 C -0.002(3) 0.7190(18) 0.517(2) 0.199(16) Uiso 0.50 1 d PD A -1
H13A H -0.0954 0.7711 0.5116 0.298 Uiso 0.50 1 calc PR A -1
H13B H 0.0663 0.7634 0.4717 0.298 Uiso 0.50 1 calc PR A -1
H13C H 0.0178 0.7085 0.5734 0.298 Uiso 0.50 1 calc PR A -1
C14 C 0.0068(19) 0.5860(12) 0.5059(14) 0.192(15) Uiso 0.50 1 d PGD A -1
C15 C -0.1045(16) 0.5585(12) 0.4848(12) 0.072(6) Uiso 0.50 1 d PGD A -1
H15 H -0.1852 0.6241 0.4750 0.087 Uiso 0.50 1 calc PR A -1
C16 C -0.0977(17) 0.4349(14) 0.4779(11) 0.086(6) Uiso 0.50 1 d PG A -1
H16 H -0.1738 0.4162 0.4635 0.103 Uiso 0.50 1 calc PR A -1
C17 C 0.020(2) 0.3389(11) 0.4922(11) 0.193(16) Uiso 0.50 1 d PG A -1
H17 H 0.0249 0.2545 0.4875 0.232 Uiso 0.50 1 calc PR A -1
C18 C 0.1316(17) 0.3664(13) 0.5133(12) 0.085(6) Uiso 0.50 1 d PG A -1
H18 H 0.2123 0.3008 0.5231 0.102 Uiso 0.50 1 calc PR A -1
C19 C 0.1249(17) 0.4899(16) 0.5202(14) 0.146(11) Uiso 0.50 1 d PGD A -1
H19 H 0.2009 0.5087 0.5347 0.175 Uiso 0.50 1 calc PR A -1

loop_
_atom_site_aniso_label
_atom_site_aniso_U_11
_atom_site_aniso_U_22
_atom_site_aniso_U_33
_atom_site_aniso_U_23
_atom_site_aniso_U_13
_atom_site_aniso_U_12
N1 0.039(4) 0.063(4) 0.045(4) -0.032(4) 0.021(3) -0.032(3)
C1A 0.043(5) 0.045(5) 0.027(5) -0.010(4) 0.016(4) -0.030(4)
C2A 0.047(6) 0.041(5) 0.037(5) -0.011(4) 0.011(4) -0.023(4)
C3A 0.038(5) 0.046(5) 0.038(5) -0.006(4) -0.002(4) -0.020(4)
C4A 0.046(5) 0.038(5) 0.030(5) -0.010(4) 0.004(4) -0.023(4)
C5A 0.033(5) 0.051(5) 0.041(5) -0.019(4) 0.009(4) -0.027(4)
C6A 0.042(5) 0.045(5) 0.041(5) -0.015(4) 0.004(4) -0.029(4)
N2A 0.042(4) 0.058(4) 0.042(4) -0.013(4) 0.003(3) -0.029(4)
C7A 0.053(6) 0.050(5) 0.038(5) -0.010(4) 0.012(4) -0.025(5)
C8A 0.047(5) 0.061(5) 0.032(5) -0.014(4) -0.005(4) -0.024(5)
C9A 0.067(6) 0.130(9) 0.042(6) -0.040(6) 0.019(5) -0.065(6)
C10A 0.089(8) 0.132(9) 0.045(6) -0.028(6) 0.002(5) -0.053(7)
C11A 0.082(7) 0.085(7) 0.047(6) -0.025(5) -0.007(6) -0.035(6)
C12A 0.074(7) 0.103(8) 0.052(7) -0.026(6) -0.001(6) -0.051(6)
N3A 0.066(5) 0.088(5) 0.038(5) -0.016(4) -0.002(4) -0.049(4)
C1B 0.044(5) 0.041(5) 0.037(5) -0.020(4) 0.016(4) -0.028(4)
C2B 0.037(5) 0.052(5) 0.040(5) -0.018(5) 0.003(4) -0.025(4)
C3B 0.044(5) 0.043(5) 0.034(5) -0.017(4) 0.001(4) -0.018(4)
C4B 0.043(5) 0.044(5) 0.045(6) -0.031(5) 0.023(5) -0.025(4)
C5B 0.065(6) 0.062(6) 0.037(5) -0.014(5) -0.002(4) -0.034(5)
C6B 0.059(6) 0.050(5) 0.045(6) -0.007(4) 0.004(5) -0.036(5)
N2B 0.041(4) 0.057(4) 0.058(5) -0.031(4) 0.010(4) -0.027(4)
C7B 0.040(5) 0.043(5) 0.058(6) -0.026(4) 0.003(5) -0.013(4)
C8B 0.040(5) 0.041(5) 0.051(6) -0.025(4) -0.001(5) -0.015(4)
C9B 0.049(5) 0.054(5) 0.055(6) -0.020(5) 0.005(4) -0.023(5)
C10B 0.066(6) 0.081(7) 0.078(7) -0.044(6) -0.002(6) -0.035(6)
C11B 0.049(6) 0.071(6) 0.080(7) -0.040(6) -0.004(6) -0.033(5)
C12B 0.037(5) 0.066(6) 0.069(7) -0.019(5) 0.005(5) -0.028(5)
N3B 0.041(4) 0.063(4) 0.055(5) -0.027(4) 0.008(4) -0.026(4)
C1C 0.047(5) 0.042(5) 0.034(5) -0.019(4) 0.013(4) -0.025(4)
C2C 0.058(6) 0.044(5) 0.069(6) -0.028(5) 0.019(5) -0.028(4)
C3C 0.061(6) 0.055(6) 0.069(6) -0.039(5) 0.030(5) -0.033(5)
C4C 0.049(5) 0.048(5) 0.054(6) -0.029(5) 0.020(5) -0.031(4)
C5C 0.050(5) 0.047(5) 0.041(5) -0.015(4) 0.009(4) -0.031(4)
C6C 0.048(5) 0.049(5) 0.039(5) -0.028(4) 0.022(4) -0.034(4)
N2C 0.052(4) 0.056(5) 0.049(5) -0.022(4) 0.021(4) -0.030(4)
C7C 0.060(6) 0.054(6) 0.044(5) -0.028(5) 0.013(5) -0.029(5)
C8C 0.056(6) 0.050(6) 0.055(6) -0.031(5) 0.015(5) -0.032(5)
C9C 0.068(6) 0.044(6) 0.074(7) -0.031(5) 0.032(6) -0.028(5)
C10C 0.074(7) 0.067(7) 0.078(7) -0.038(6) 0.039(6) -0.033(6)
C11C 0.072(7) 0.090(8) 0.060(7) -0.053(7) 0.045(5) -0.063(6)
C12C 0.090(7) 0.082(8) 0.055(6) -0.040(6) 0.021(6) -0.064(7)
N3C 0.074(5) 0.063(5) 0.045(5) -0.026(4) 0.012(4) -0.040(4)

loop_
_atom_type_symbol
_atom_type_description
_atom_type_scat_dispersion_real
_atom_type_scat_dispersion_imag
_atom_type_scat_source
C C 0.0033 0.0016 'International Tables Vol C Tables 4.2.6.8 and 6.1.1.4'
H H 0.0000 0.0000 'International Tables Vol C Tables 4.2.6.8 and 6.1.1.4'
N N 0.0061 0.0033 'International Tables Vol C Tables 4.2.6.8 and 6.1.1.4'

loop_
_geom_angle_atom_site_label_1
_geom_angle_atom_site_label_2
_geom_angle_atom_site_label_3
_geom_angle
_geom_angle_site_symmetry_1
_geom_angle_site_symmetry_3
_geom_angle_publ_flag
C1C N1 C1A 121.3(6) . . ?
C1C N1 C1B 119.7(6) . . ?
C1A N1 C1B 119.0(6) . . ?
C2A C1A C6A 118.6(7) . . ?
C2A C1A N1 120.8(7) . . ?
C6A C1A N1 120.6(7) . . ?
C1A C2A C3A 121.7(7) . . ?
C2A C3A C4A 119.7(7) . . ?
C5A C4A C3A 117.8(7) . . ?
C5A C4A N2A 118.3(7) . . ?
C3A C4A N2A 123.8(7) . . ?
C4A C5A C6A 122.4(7) . . ?
C5A C6A C1A 119.7(7) . . ?
C7A N2A C4A 121.2(7) . . ?
N2A C7A C8A 121.6(7) . . ?
N3A C8A C9A 122.8(7) . . ?
N3A C8A C7A 115.9(7) . . ?
C9A C8A C7A 121.3(8) . . ?
C10A C9A C8A 119.0(9) . . ?
C9A C10A C11A 119.7(9) . . ?
C12A C11A C10A 117.3(9) . . ?
N3A C12A C11A 125.4(9) . . ?
C12A N3A C8A 115.8(7) . . ?
C2B C1B C6B 118.9(7) . . ?
C2B C1B N1 120.8(7) . . ?
C6B C1B N1 120.3(7) . . ?
C1B C2B C3B 121.6(7) . . ?
C4B C3B C2B 119.3(7) . . ?
C3B C4B C5B 120.1(7) . . ?
C3B C4B N2B 124.1(7) . . ?
C5B C4B N2B 115.7(8) . . ?
C6B C5B C4B 120.5(8) . . ?
C5B C6B C1B 119.5(7) . . ?
C7B N2B C4B 118.0(7) . . ?
N2B C7B C8B 122.3(8) . . ?
N3B C8B C9B 122.9(7) . . ?
N3B C8B C7B 116.2(7) . . ?
C9B C8B C7B 120.9(8) . . ?
C8B C9B C10B 118.7(8) . . ?
C11B C10B C9B 119.6(8) . . ?
C12B C11B C10B 117.9(8) . . ?
C11B C12B N3B 125.0(8) . . ?
C8B N3B C12B 116.0(7) . . ?
C6C C1C C2C 117.7(6) . . ?
C6C C1C N1 122.6(6) . . ?
C2C C1C N1 119.7(7) . . ?
C3C C2C C1C 121.1(7) . . ?
C2C C3C C4C 121.6(7) . . ?
C5C C4C C3C 117.1(7) . . ?
C5C C4C N2C 124.2(7) . . ?
C3C C4C N2C 118.7(7) . . ?
C6C C5C C4C 121.9(7) . . ?
C5C C6C C1C 120.6(7) . . ?
C7C N2C C4C 119.2(7) . . ?
N2C C7C C8C 122.1(8) . . ?
N3C C8C C9C 123.2(7) . . ?
N3C C8C C7C 114.7(8) . . ?
C9C C8C C7C 122.1(8) . . ?
C8C C9C C10C 120.0(8) . . ?
C11C C10C C9C 117.4(9) . . ?
C12C C11C C10C 119.9(8) . . ?
N3C C12C C11C 123.0(9) . . ?
C12C N3C C8C 116.5(7) . . ?
C15 C14 C19 120.0 . . ?
C15 C14 C13 120.3(4) . . ?
C19 C14 C13 119.7(4) . . ?
C14 C15 C16 120.0 . . ?
C15 C16 C17 120.0 . . ?
C18 C17 C16 120.0 . . ?
C17 C18 C19 120.0 . . ?
C18 C19 C14 120.0 . . ?

loop_
_geom_bond_atom_site_label_1
_geom_bond_atom_site_label_2
_geom_bond_distance
_geom_bond_site_symmetry_2
_geom_bond_publ_flag
N1 C1C 1.406(9) . ?
N1 C1A 1.416(9) . ?
N1 C1B 1.426(9) . ?
C1A C2A 1.377(10) . ?
C1A C6A 1.391(10) . ?
C2A C3A 1.385(10) . ?
C3A C4A 1.404(10) . ?
C4A C5A 1.375(10) . ?
C4A N2A 1.404(9) . ?
C5A C6A 1.378(10) . ?
N2A C7A 1.289(9) . ?
C7A C8A 1.468(11) . ?
C8A N3A 1.338(9) . ?
C8A C9A 1.374(11) . ?
C9A C10A 1.349(12) . ?
C10A C11A 1.373(12) . ?
C11A C12A 1.351(12) . ?
C12A N3A 1.329(11) . ?
C1B C2B 1.362(10) . ?
C1B C6B 1.406(10) . ?
C2B C3B 1.391(10) . ?
C3B C4B 1.355(10) . ?
C4B C5B 1.399(10) . ?
C4B N2B 1.437(9) . ?
C5B C6B 1.366(10) . ?
N2B C7B 1.261(9) . ?
C7B C8B 1.483(10) . ?
C8B N3B 1.339(9) . ?
C8B C9B 1.378(11) . ?
C9B C10B 1.378(11) . ?
C10B C11B 1.375(12) . ?
C11B C12B 1.345(11) . ?
C12B N3B 1.359(10) . ?
C1C C6C 1.391(9) . ?
C1C C2C 1.396(10) . ?
C2C C3C 1.374(10) . ?
C3C C4C 1.392(10) . ?
C4C C5C 1.389(10) . ?
C4C N2C 1.407(9) . ?
C5C C6C 1.385(9) . ?
N2C C7C 1.248(9) . ?
C7C C8C 1.484(11) . ?
C8C N3C 1.346(10) . ?
C8C C9C 1.347(11) . ?
C9C C10C 1.382(11) . ?
C10C C11C 1.372(12) . ?
C11C C12C 1.356(13) . ?
C12C N3C 1.345(10) . ?
C13 C14 1.516(10) . ?
C14 C15 1.3900 . ?
C14 C19 1.3900 . ?
C15 C16 1.3900 . ?
C16 C17 1.3900 . ?
C17 C18 1.3900 . ?
C18 C19 1.3900 . ?
